data_7152294
loop_
_publ_author_name
'Fornalczyk, Michal'
'Singh, Kuldip'
'Stuart, Alison M.'

_publ_section_title
;
 Enantioselective Reformatsky reaction of ethyl iododifluoroacetate with
 ketones.
;
_journal_issue 16
_journal_name_full 'Organic &amp; biomolecular chemistry'
_journal_page_first 3332
_journal_page_last 3342
_journal_paper_doi 10.1039/c2ob25081k
_journal_volume 10
_journal_year 2012
_chemical_absolute_configuration ,unk
_chemical_formula_moiety 'C18 H19 F2 N O2'
_chemical_formula_sum 'C18 H19 F2 N O2'
_chemical_formula_weight 319.34
_chemical_name_systematic
;
?
;
_space_group_IT_number 19
_symmetry_cell_setting orthorhombic
_symmetry_space_group_name_Hall 'P 2ac 2ab'
_symmetry_space_group_name_H-M 'P 21 21 21'
_atom_sites_solution_hydrogens geom
_atom_sites_solution_primary direct
_atom_sites_solution_secondary difmap
_audit_creation_method SHELXL-97
_cell_angle_alpha 90.00
_cell_angle_beta 90.00
_cell_angle_gamma 90.00
_cell_formula_units_Z 4
_cell_length_a 8.402(3)
_cell_length_b 9.710(4)
_cell_length_c 19.088(7)
_cell_measurement_reflns_used 587
_cell_measurement_temperature 150(2)
_cell_measurement_theta_max 20.048
_cell_measurement_theta_min 2.353
_cell_volume 1557.3(10)
_computing_cell_refinement 'Bruker SMART'
_computing_data_collection 'Bruker SMART'
_computing_data_reduction 'Bruker SHELXTL'
_computing_molecular_graphics 'Bruker SHELXTL'
_computing_publication_material 'Bruker SHELXTL'
_computing_structure_refinement 'SHELXL-97 (Sheldrick, 1997)'
_computing_structure_solution 'SHELXS-97 (Sheldrick, 1990)'
_diffrn_ambient_temperature 150(2)
_diffrn_measured_fraction_theta_full 0.999
_diffrn_measured_fraction_theta_max 0.999
_diffrn_measurement_device_type 'Bruker Apex 2000 CCD area detector'
_diffrn_measurement_method 'phi and omega scans'
_diffrn_radiation_monochromator graphite
_diffrn_radiation_source 'fine-focus sealed tube'
_diffrn_radiation_type MoK\a
_diffrn_radiation_wavelength 0.71073
_diffrn_reflns_av_R_equivalents 0.1280
_diffrn_reflns_av_sigmaI/netI 0.0994
_diffrn_reflns_limit_h_max 9
_diffrn_reflns_limit_h_min -9
_diffrn_reflns_limit_k_max 11
_diffrn_reflns_limit_k_min -11
_diffrn_reflns_limit_l_max 22
_diffrn_reflns_limit_l_min -22
_diffrn_reflns_number 11336
_diffrn_reflns_theta_full 24.99
_diffrn_reflns_theta_max 24.99
_diffrn_reflns_theta_min 2.13
_exptl_absorpt_coefficient_mu 0.104
_exptl_absorpt_correction_T_max 0.969
_exptl_absorpt_correction_T_min 0.569
_exptl_absorpt_correction_type empirical
_exptl_absorpt_process_details
;
absorption correction based on 587 reflections(SADABS);Rint 0.1898 before
correction and 0.0707 after.
;
_exptl_crystal_colour colourless
_exptl_crystal_density_diffrn 1.362
_exptl_crystal_density_method 'not measured'
_exptl_crystal_description block
_exptl_crystal_F_000 672
_exptl_crystal_size_max 0.19
_exptl_crystal_size_mid 0.16
_exptl_crystal_size_min 0.10
_refine_diff_density_max 0.244
_refine_diff_density_min -0.261
_refine_diff_density_rms 0.062
_refine_ls_abs_structure_details 'Flack H D (1983), Acta Cryst. A39, 876-881'
_refine_ls_abs_structure_Flack -1.5(9)
_refine_ls_extinction_method none
_refine_ls_goodness_of_fit_ref 0.912
_refine_ls_hydrogen_treatment constr
_refine_ls_matrix_type full
_refine_ls_number_parameters 211
_refine_ls_number_reflns 2739
_refine_ls_number_restraints 0
_refine_ls_restrained_S_all 0.912
_refine_ls_R_factor_all 0.0692
_refine_ls_R_factor_gt 0.0512
_refine_ls_shift/su_max 0.000
_refine_ls_shift/su_mean 0.000
_refine_ls_structure_factor_coef Fsqd
_refine_ls_weighting_details 'calc w=1/[\s^2^(Fo^2^)+(0.0251P)^2^+0.0000P] where P=(Fo^2^+2Fc^2^)/3'
_refine_ls_weighting_scheme calc
_refine_ls_wR_factor_gt 0.0862
_refine_ls_wR_factor_ref 0.0919
_reflns_number_gt 2098
_reflns_number_total 2739
_reflns_threshold_expression >2sigma(I)
_cod_data_source_file c2ob25081k.txt
_cod_data_source_block 09082
_cod_depositor_comments
;
The following automatic conversions were performed:

'_symmetry_cell_setting' value 'Orthorhombic' changed to
'orthorhombic' according to
/home/saulius/struct/CIF-dictionaries/cif_core.dic dictionary named
'cif_core.dic' version 2.4.1 from 2010-06-29.

Automatic conversion script
Id: cif_fix_values 1715 2011-07-08 13:25:40Z adriana 
;
_cod_original_sg_symbol_H-M P2(1)2(1)2(1)
_cod_database_code 7152294

loop_
_symmetry_equiv_pos_as_xyz
'x, y, z'
'-x+1/2, -y, z+1/2'
'-x, y+1/2, -z+1/2'
'x+1/2, -y+1/2, -z'

loop_
_atom_site_label
_atom_site_type_symbol
_atom_site_fract_x
_atom_site_fract_y
_atom_site_fract_z
_atom_site_U_iso_or_equiv
_atom_site_adp_type
_atom_site_occupancy
_atom_site_symmetry_multiplicity
_atom_site_calc_flag
_atom_site_refinement_flags
F1 F 1.11937(17) 0.07738(18) 0.89680(8) 0.0343(5) Uani 1 1 d .
F2 F 1.02251(17) 0.27292(16) 0.86078(8) 0.0281(4) Uani 1 1 d .
O1 O 0.8302(3) -0.02614(19) 0.93189(10) 0.0313(5) Uani 1 1 d .
H1 H 0.8480 -0.0729 0.8957 0.047 Uiso 1 1 calc R
O2 O 0.9503(2) -0.0545(2) 0.79121(11) 0.0312(5) Uani 1 1 d .
N1 N 0.9537(3) 0.1572(2) 0.74118(11) 0.0233(6) Uani 1 1 d .
H1A H 0.9749 0.2449 0.7482 0.028 Uiso 1 1 calc R
C1 C 0.8429(3) 0.1158(3) 0.91569(14) 0.0246(7) Uani 1 1 d .
C2 C 0.9880(3) 0.1355(3) 0.86714(15) 0.0241(7) Uani 1 1 d .
C3 C 0.9651(3) 0.0717(3) 0.79471(15) 0.0230(7) Uani 1 1 d .
C4 C 0.9080(3) 0.1138(3) 0.67118(14) 0.0247(7) Uani 1 1 d .
H4 H 0.8718 0.0158 0.6740 0.030 Uiso 1 1 calc R
C5 C 0.8678(4) 0.1879(3) 0.98492(14) 0.0300(8) Uani 1 1 d .
H5A H 0.7737 0.1750 1.0145 0.045 Uiso 1 1 calc R
H5B H 0.8847 0.2864 0.9767 0.045 Uiso 1 1 calc R
H5C H 0.9612 0.1490 1.0084 0.045 Uiso 1 1 calc R
C6 C 0.7663(3) 0.2014(3) 0.64763(16) 0.0341(8) Uani 1 1 d .
H6A H 0.6783 0.1898 0.6808 0.051 Uiso 1 1 calc R
H6B H 0.7321 0.1719 0.6009 0.051 Uiso 1 1 calc R
H6C H 0.7978 0.2985 0.6461 0.051 Uiso 1 1 calc R
C7 C 0.6940(3) 0.1683(3) 0.87698(14) 0.0238(7) Uani 1 1 d .
C8 C 0.5837(3) 0.0771(3) 0.84930(15) 0.0297(8) Uani 1 1 d .
H8 H 0.5996 -0.0192 0.8546 0.036 Uiso 1 1 calc R
C9 C 0.4508(4) 0.1249(3) 0.81402(16) 0.0382(9) Uani 1 1 d .
H9 H 0.3760 0.0613 0.7954 0.046 Uiso 1 1 calc R
C10 C 0.4264(4) 0.2648(3) 0.80577(16) 0.0359(8) Uani 1 1 d .
H10 H 0.3346 0.2976 0.7820 0.043 Uiso 1 1 calc R
C11 C 0.5355(4) 0.3556(3) 0.83215(15) 0.0326(8) Uani 1 1 d .
H11 H 0.5198 0.4518 0.8262 0.039 Uiso 1 1 calc R
C12 C 0.6695(3) 0.3079(3) 0.86764(15) 0.0270(7) Uani 1 1 d .
H12 H 0.7448 0.3719 0.8856 0.032 Uiso 1 1 calc R
C13 C 1.0458(3) 0.1207(3) 0.61928(14) 0.0214(6) Uani 1 1 d .
C14 C 1.1968(3) 0.1644(3) 0.63915(15) 0.0232(7) Uani 1 1 d .
H14 H 1.2156 0.1921 0.6862 0.028 Uiso 1 1 calc R
C15 C 1.3199(3) 0.1678(3) 0.59105(15) 0.0291(8) Uani 1 1 d .
H15 H 1.4222 0.1987 0.6053 0.035 Uiso 1 1 calc R
C16 C 1.2959(4) 0.1271(3) 0.52335(15) 0.0295(8) Uani 1 1 d .
H16 H 1.3812 0.1286 0.4907 0.035 Uiso 1 1 calc R
C17 C 1.1464(4) 0.0838(3) 0.50302(16) 0.0301(8) Uani 1 1 d .
H17 H 1.1287 0.0554 0.4560 0.036 Uiso 1 1 calc R
C18 C 1.0227(3) 0.0815(3) 0.55041(14) 0.0261(7) Uani 1 1 d .
H18 H 0.9201 0.0525 0.5356 0.031 Uiso 1 1 calc R

loop_
_atom_site_aniso_label
_atom_site_aniso_U_11
_atom_site_aniso_U_22
_atom_site_aniso_U_33
_atom_site_aniso_U_23
_atom_site_aniso_U_13
_atom_site_aniso_U_12
F1 0.0262(10) 0.0436(11) 0.0331(10) 0.0054(9) -0.0054(8) 0.0056(8)
F2 0.0278(10) 0.0278(10) 0.0287(9) -0.0012(8) -0.0003(8) -0.0067(8)
O1 0.0439(13) 0.0211(12) 0.0289(12) 0.0024(9) 0.0048(11) -0.0007(11)
O2 0.0420(13) 0.0204(12) 0.0313(12) 0.0021(9) 0.0029(11) 0.0018(11)
N1 0.0267(15) 0.0210(13) 0.0222(13) 0.0013(11) 0.0020(12) -0.0011(12)
C1 0.0311(18) 0.0215(17) 0.0211(15) 0.0005(13) 0.0036(14) -0.0012(14)
C2 0.0242(17) 0.0232(17) 0.0249(16) 0.0036(13) -0.0044(14) 0.0015(14)
C3 0.0184(16) 0.0240(17) 0.0266(16) 0.0023(14) 0.0034(14) 0.0027(14)
C4 0.0232(17) 0.0267(17) 0.0241(16) -0.0003(14) -0.0008(13) -0.0031(14)
C5 0.0370(19) 0.0294(17) 0.0235(17) 0.0007(14) 0.0009(15) -0.0007(15)
C6 0.0187(16) 0.052(2) 0.0321(18) 0.0011(16) -0.0006(14) 0.0044(16)
C7 0.0207(16) 0.0284(18) 0.0223(16) -0.0024(13) 0.0078(13) -0.0031(13)
C8 0.0271(17) 0.0275(18) 0.0345(19) -0.0065(15) 0.0049(15) -0.0053(15)
C9 0.0251(18) 0.048(2) 0.042(2) -0.0131(17) 0.0024(16) -0.0101(18)
C10 0.0249(18) 0.051(2) 0.0316(19) -0.0070(17) -0.0034(15) 0.0067(17)
C11 0.0323(19) 0.0337(19) 0.0319(18) -0.0029(15) -0.0041(16) 0.0051(17)
C12 0.0250(18) 0.0288(19) 0.0273(17) -0.0049(14) 0.0012(14) -0.0039(15)
C13 0.0196(15) 0.0167(15) 0.0280(17) 0.0001(13) 0.0012(13) 0.0037(14)
C14 0.0247(16) 0.0239(17) 0.0209(15) -0.0021(13) -0.0007(14) -0.0002(14)
C15 0.0212(17) 0.0270(18) 0.039(2) 0.0007(15) -0.0010(15) -0.0009(14)
C16 0.0301(19) 0.0304(19) 0.0280(17) -0.0002(14) 0.0104(14) 0.0032(16)
C17 0.0366(19) 0.0301(18) 0.0234(16) -0.0019(14) 0.0013(15) 0.0015(16)
C18 0.0233(17) 0.0271(17) 0.0278(17) 0.0006(14) -0.0060(14) 0.0000(14)

loop_
_atom_type_symbol
_atom_type_description
_atom_type_scat_dispersion_real
_atom_type_scat_dispersion_imag
_atom_type_scat_source
C C 0.0033 0.0016 'International Tables Vol C Tables 4.2.6.8 and 6.1.1.4'
H H 0.0000 0.0000 'International Tables Vol C Tables 4.2.6.8 and 6.1.1.4'
N N 0.0061 0.0033 'International Tables Vol C Tables 4.2.6.8 and 6.1.1.4'
O O 0.0106 0.0060 'International Tables Vol C Tables 4.2.6.8 and 6.1.1.4'
F F 0.0171 0.0103 'International Tables Vol C Tables 4.2.6.8 and 6.1.1.4'

loop_
_geom_angle_atom_site_label_1
_geom_angle_atom_site_label_2
_geom_angle_atom_site_label_3
_geom_angle
C1 O1 H1 109.5
C3 N1 C4 123.3(2)
C3 N1 H1A 118.4
C4 N1 H1A 118.4
O1 C1 C5 105.7(2)
O1 C1 C7 111.5(2)
C5 C1 C7 112.3(2)
O1 C1 C2 108.1(2)
C5 C1 C2 111.0(2)
C7 C1 C2 108.2(2)
F1 C2 F2 105.5(2)
F1 C2 C3 108.1(2)
F2 C2 C3 109.9(2)
F1 C2 C1 109.8(2)
F2 C2 C1 109.9(2)
C3 C2 C1 113.2(2)
O2 C3 N1 125.1(3)
O2 C3 C2 117.7(3)
N1 C3 C2 117.1(3)
N1 C4 C13 112.6(2)
N1 C4 C6 108.3(2)
C13 C4 C6 112.0(2)
N1 C4 H4 107.9
C13 C4 H4 107.9
C6 C4 H4 107.9
C1 C5 H5A 109.5
C1 C5 H5B 109.5
H5A C5 H5B 109.5
C1 C5 H5C 109.5
H5A C5 H5C 109.5
H5B C5 H5C 109.5
C4 C6 H6A 109.5
C4 C6 H6B 109.5
H6A C6 H6B 109.5
C4 C6 H6C 109.5
H6A C6 H6C 109.5
H6B C6 H6C 109.5
C12 C7 C8 118.5(3)
C12 C7 C1 120.5(3)
C8 C7 C1 121.0(3)
C9 C8 C7 120.7(3)
C9 C8 H8 119.7
C7 C8 H8 119.7
C10 C9 C8 120.3(3)
C10 C9 H9 119.9
C8 C9 H9 119.9
C11 C10 C9 119.5(3)
C11 C10 H10 120.3
C9 C10 H10 120.3
C10 C11 C12 120.4(3)
C10 C11 H11 119.8
C12 C11 H11 119.8
C7 C12 C11 120.6(3)
C7 C12 H12 119.7
C11 C12 H12 119.7
C18 C13 C14 118.2(3)
C18 C13 C4 119.9(3)
C14 C13 C4 121.9(2)
C15 C14 C13 120.5(3)
C15 C14 H14 119.7
C13 C14 H14 119.7
C16 C15 C14 120.7(3)
C16 C15 H15 119.6
C14 C15 H15 119.6
C15 C16 C17 119.2(3)
C15 C16 H16 120.4
C17 C16 H16 120.4
C18 C17 C16 120.5(3)
C18 C17 H17 119.8
C16 C17 H17 119.8
C17 C18 C13 120.9(3)
C17 C18 H18 119.6
C13 C18 H18 119.6

loop_
_geom_bond_atom_site_label_1
_geom_bond_atom_site_label_2
_geom_bond_distance
F1 C2 1.363(3)
F2 C2 1.371(3)
O1 C1 1.417(3)
O1 H1 0.8400
O2 C3 1.234(3)
N1 C3 1.320(3)
N1 C4 1.453(3)
N1 H1A 0.8800
C1 C5 1.510(4)
C1 C7 1.539(4)
C1 C2 1.543(4)
C2 C3 1.527(4)
C4 C13 1.525(4)
C4 C6 1.531(4)
C4 H4 1.0000
C5 H5A 0.9800
C5 H5B 0.9800
C5 H5C 0.9800
C6 H6A 0.9800
C6 H6B 0.9800
C6 H6C 0.9800
C7 C12 1.383(4)
C7 C8 1.386(4)
C8 C9 1.384(4)
C8 H8 0.9500
C9 C10 1.383(4)
C9 H9 0.9500
C10 C11 1.368(4)
C10 H10 0.9500
C11 C12 1.393(4)
C11 H11 0.9500
C12 H12 0.9500
C13 C18 1.382(4)
C13 C14 1.390(4)
C14 C15 1.383(4)
C14 H14 0.9500
C15 C16 1.366(4)
C15 H15 0.9500
C16 C17 1.380(4)
C16 H16 0.9500
C17 C18 1.378(4)
C17 H17 0.9500
C18 H18 0.9500

loop_
_geom_hbond_atom_site_label_D
_geom_hbond_atom_site_label_H
_geom_hbond_atom_site_label_A
_geom_hbond_distance_DH
_geom_hbond_distance_HA
_geom_hbond_distance_DA
_geom_hbond_angle_DHA
_geom_hbond_site_symmetry_A
N1 H1A O2 0.88 2.18 2.978(3) 150.4 3_756
O1 H1 O2 0.84 2.18 2.882(3) 141.1 .

loop_
_geom_torsion_atom_site_label_1
_geom_torsion_atom_site_label_2
_geom_torsion_atom_site_label_3
_geom_torsion_atom_site_label_4
_geom_torsion
O1 C1 C2 F1 -53.0(3)
C5 C1 C2 F1 62.5(3)
C7 C1 C2 F1 -173.9(2)
O1 C1 C2 F2 -168.7(2)
C5 C1 C2 F2 -53.2(3)
C7 C1 C2 F2 70.4(3)
O1 C1 C2 C3 67.9(3)
C5 C1 C2 C3 -176.6(2)
C7 C1 C2 C3 -53.0(3)
C4 N1 C3 O2 5.6(4)
C4 N1 C3 C2 -170.4(2)
F1 C2 C3 O2 57.6(3)
F2 C2 C3 O2 172.3(2)
C1 C2 C3 O2 -64.3(3)
F1 C2 C3 N1 -126.1(2)
F2 C2 C3 N1 -11.4(3)
C1 C2 C3 N1 112.0(3)
C3 N1 C4 C13 -110.1(3)
C3 N1 C4 C6 125.5(3)
O1 C1 C7 C12 168.3(2)
C5 C1 C7 C12 49.9(4)
C2 C1 C7 C12 -73.0(3)
O1 C1 C7 C8 -13.3(3)
C5 C1 C7 C8 -131.6(3)
C2 C1 C7 C8 105.5(3)
C12 C7 C8 C9 -1.0(4)
C1 C7 C8 C9 -179.4(2)
C7 C8 C9 C10 0.1(5)
C8 C9 C10 C11 0.6(5)
C9 C10 C11 C12 -0.6(5)
C8 C7 C12 C11 1.0(4)
C1 C7 C12 C11 179.5(2)
C10 C11 C12 C7 -0.3(4)
N1 C4 C13 C18 179.4(2)
C6 C4 C13 C18 -58.2(4)
N1 C4 C13 C14 0.0(4)
C6 C4 C13 C14 122.4(3)
C18 C13 C14 C15 -0.2(4)
C4 C13 C14 C15 179.2(3)
C13 C14 C15 C16 -0.6(4)
C14 C15 C16 C17 0.7(4)
C15 C16 C17 C18 0.0(5)
C16 C17 C18 C13 -0.8(5)
C14 C13 C18 C17 0.9(4)
C4 C13 C18 C17 -178.5(3)
